data_4318797
loop_
_publ_author_name
'Kathleen M. Barkigia'
'Magali Palacio'
'Yu Sun'
'Marc Nogues'
'Mark W. Renner'
'Fran\,cois Varret'
'Pierrette Battioni'
'Daniel Mansuy'
'Jack Fajer'

_publ_contact_author
;
 K.M. Barkigia (regarding the crystallographic data and cif)
 Materials Science Dept.
 Molecular Materials Division
 Bldg. 555
 Brookhaven National Laboratory
 Upton, NY 11973 USA
;
_publ_contact_author_email barkigia@bnl.gov
_publ_contact_author_fax 631-344-5815
_publ_contact_author_phone 631-344-7661
_publ_section_title
;
 Air-Stable, Electron-Deficient Fe(II) Catalytic Porphyrins.
 Characterization and Molecular Structures of Rare High Spin Fe(II)
 Hexacoordinated Porphyrins
;
_journal_name_full 'Inorganic Chemistry'
_journal_page_first 5647
_journal_page_last 5649
_journal_paper_doi 10.1021/ic025869s
_journal_volume 41
_journal_year 2002
_chemical_compound_source 'acetone, propanol'
_chemical_formula_structural
;
 C44 H12 Cl8 Fe N12 O16, 2(C3 H8 O), 2(C3 H6 O)
;
_chemical_formula_sum 'C56 H40 Cl8 Fe N12 O20'
_chemical_formula_weight 1540.45
_chemical_name_systematic
; 
 ? 
;
_space_group_IT_number 2
_symmetry_cell_setting triclinic
_symmetry_space_group_name_Hall '-P 1'
_symmetry_space_group_name_H-M 'P -1'
_atom_sites_solution_hydrogens geom
_atom_sites_solution_primary direct
_atom_sites_solution_secondary difmap
_cell_angle_alpha 105.36(1)
_cell_angle_beta 91.51(1)
_cell_angle_gamma 104.58(1)
_cell_formula_units_Z 1
_cell_length_a 11.346(1)
_cell_length_b 11.655(1)
_cell_length_c 12.766(1)
_cell_measurement_reflns_used 27261
_cell_measurement_temperature 100(2)
_cell_measurement_theta_max 31.49
_cell_measurement_theta_min 2.2
_cell_volume 1567.6(3)
_computing_cell_refinement Denzo/Scalepack
_computing_data_collection
;
 The software provided with the MAR345 image plate detector was used to
 collect the data.
;
_computing_data_reduction Denzo
_computing_molecular_graphics
;
 SHELXTL Version 5.0 (Sheldrick, 1995) and other in-house programs.
;
_computing_publication_material 'CIFTAB provided with SHELXS-86'
_computing_structure_refinement 'SHELXL-93 (Sheldrick, 1993)'
_computing_structure_solution 'SHELXS-86 (Sheldrick, 1990)'
_diffrn_ambient_temperature 100(2)
_diffrn_measurement_device 'MAR345 image plate detector'
_diffrn_measurement_method rotation
_diffrn_radiation_monochromator Si(111)
_diffrn_radiation_source 'X-rays from beamline X7B at the NSLS'
_diffrn_radiation_type synchrotron
_diffrn_radiation_wavelength 0.90350
_diffrn_reflns_av_R_equivalents 0.036
_diffrn_reflns_av_sigmaI/netI 0.0272
_diffrn_reflns_limit_h_max 12
_diffrn_reflns_limit_h_min -12
_diffrn_reflns_limit_k_max 13
_diffrn_reflns_limit_k_min -13
_diffrn_reflns_limit_l_max 14
_diffrn_reflns_limit_l_min -14
_diffrn_reflns_number 36733
_diffrn_reflns_theta_max 31.50
_diffrn_reflns_theta_min 2.11
_diffrn_standards_number none
_exptl_absorpt_coefficient_mu 0.668
_exptl_absorpt_correction_type none
_exptl_crystal_colour 'dark green-blue'
_exptl_crystal_density_diffrn 1.632
_exptl_crystal_density_meas ?
_exptl_crystal_density_method 'not measured'
_exptl_crystal_description 'thin plate'
_exptl_crystal_F_000 782
_exptl_crystal_size_max 0.15
_exptl_crystal_size_mid 0.05
_exptl_crystal_size_min 0.025
_refine_diff_density_max 0.355
_refine_diff_density_min -0.331
_refine_diff_density_rms 0.082
_refine_ls_extinction_method none
_refine_ls_goodness_of_fit_all 1.126
_refine_ls_goodness_of_fit_ref 1.137
_refine_ls_hydrogen_treatment constr
_refine_ls_matrix_type full
_refine_ls_number_parameters 439
_refine_ls_number_reflns 3822
_refine_ls_number_restraints 0
_refine_ls_restrained_S_all 1.228
_refine_ls_restrained_S_obs 1.137
_refine_ls_R_factor_all 0.0308
_refine_ls_R_factor_gt 0.0290
_refine_ls_shift/esd_mean 0.000
_refine_ls_shift/su_max 0.001
_refine_ls_structure_factor_coef Fsqd
_refine_ls_weighting_details 'calc w=1/[\s^2^(Fo^2^)+(0.0336P)^2^+1.8234P] where P=(Fo^2^+2Fc^2^)/3'
_refine_ls_weighting_scheme calc
_refine_ls_wR_factor_all 0.0861
_refine_ls_wR_factor_ref 0.0784
_reflns_number_gt 3717
_reflns_number_total 3826
_reflns_threshold_expression >2sigma(I)
_cod_data_source_file ic025869s_s2_2.cif
_cod_data_source_block 1(PrOH)2
_cod_depositor_comments
;
The following automatic conversions were performed:

'_exptl_crystal_density_meas' value 'not measured' was changed to '?'
- the value is perceived as not measured.

Automatic conversion script
Id: cif_fix_values 3008 2015-01-20 13:52:24Z robertas 
;
_cod_original_cell_volume 1567.6(2)
_cod_database_code 4318797

loop_
_symmetry_equiv_pos_as_xyz
'x, y, z'
'-x, -y, -z'

loop_
_atom_site_aniso_label
_atom_site_aniso_U_11
_atom_site_aniso_U_22
_atom_site_aniso_U_33
_atom_site_aniso_U_23
_atom_site_aniso_U_13
_atom_site_aniso_U_12
Fe 0.0105(3) 0.0100(2) 0.0068(2) 0.0004(2) 0.0014(2) 0.0019(2)
Cl1 0.0282(5) 0.0261(3) 0.0327(4) 0.0146(3) 0.0092(3) 0.0150(3)
Cl2 0.0285(5) 0.0300(4) 0.0275(3) 0.0177(3) 0.0064(3) 0.0113(3)
Cl3 0.0402(5) 0.0175(3) 0.0213(3) 0.0072(2) -0.0056(3) 0.0078(3)
Cl4 0.0309(5) 0.0200(3) 0.0151(3) 0.0059(2) -0.0011(3) 0.0096(3)
N1 0.0099(13) 0.0109(9) 0.0095(9) 0.0017(8) 0.0007(9) 0.0021(8)
N2 0.0143(14) 0.0109(9) 0.0075(9) 0.0005(7) 0.0001(9) 0.0039(8)
N3 0.016(2) 0.0220(12) 0.0158(11) -0.0035(9) 0.0034(10) 0.0001(9)
N4 0.019(2) 0.0203(11) 0.0120(10) -0.0041(9) 0.0017(10) -0.0024(10)
N5 0.0164(15) 0.0168(11) 0.0125(10) 0.0014(8) 0.0007(10) 0.0003(9)
N6 0.0134(14) 0.0195(11) 0.0149(10) 0.0002(9) 0.0002(10) 0.0019(9)
O1 0.0283(14) 0.0179(10) 0.0373(11) -0.0042(8) 0.0090(10) 0.0056(9)
O2 0.040(2) 0.0434(12) 0.0128(10) -0.0026(8) 0.0045(9) -0.0053(10)
O3 0.0298(15) 0.0315(11) 0.0312(11) -0.0035(9) 0.0148(10) 0.0102(10)
O4 0.0382(15) 0.0344(11) 0.0167(9) 0.0102(8) 0.0057(9) -0.0019(9)
O5 0.0307(14) 0.0287(10) 0.0270(10) 0.0161(9) 0.0041(9) -0.0001(9)
O6 0.0172(14) 0.0439(12) 0.0437(12) 0.0204(10) 0.0090(10) 0.0121(10)
O7 0.0298(14) 0.0238(11) 0.0349(11) 0.0076(9) -0.0069(10) -0.0111(9)
O8 0.0198(12) 0.0338(10) 0.0129(8) 0.0048(8) -0.0015(8) 0.0085(8)
C1 0.016(2) 0.0108(11) 0.0075(11) 0.0011(9) -0.0009(10) 0.0044(10)
C2 0.015(2) 0.0145(12) 0.0077(11) -0.0006(9) 0.0024(10) 0.0040(11)
C3 0.014(2) 0.0161(12) 0.0091(11) 0.0021(9) 0.0047(11) 0.0052(11)
C4 0.014(2) 0.0124(11) 0.0095(11) 0.0027(9) 0.0029(11) 0.0049(10)
C5 0.013(2) 0.0121(11) 0.0121(11) 0.0056(9) 0.0025(11) 0.0046(10)
C6 0.012(2) 0.0106(11) 0.0109(11) 0.0028(9) 0.0010(11) 0.0033(10)
C7 0.008(2) 0.0155(12) 0.0134(11) 0.0051(9) 0.0041(11) 0.0047(10)
C8 0.015(2) 0.0109(11) 0.0129(12) 0.0025(9) -0.0024(11) 0.0016(10)
C9 0.015(2) 0.0094(11) 0.0106(11) 0.0027(9) 0.0000(10) 0.0023(10)
C10 0.014(2) 0.0101(11) 0.0103(11) 0.0023(9) -0.0021(11) 0.0030(10)
C11 0.013(2) 0.0151(12) 0.0087(11) -0.0001(9) 0.0023(11) 0.0006(10)
C12 0.017(2) 0.0183(13) 0.0143(12) 0.0012(10) 0.0019(12) 0.0027(11)
C13 0.017(2) 0.0301(15) 0.0220(14) -0.0018(11) 0.0034(13) 0.0057(12)
C14 0.018(2) 0.042(2) 0.0113(12) 0.0024(12) 0.0059(12) -0.0017(13)
C15 0.017(2) 0.035(2) 0.0175(13) 0.0110(11) 0.0036(13) -0.0015(13)
C16 0.014(2) 0.0227(13) 0.0146(12) 0.0060(10) 0.0007(12) 0.0027(11)
C17 0.009(2) 0.0148(12) 0.0101(11) 0.0000(9) 0.0033(10) 0.0029(10)
C18 0.015(2) 0.0174(13) 0.0129(12) 0.0029(10) 0.0011(11) 0.0028(11)
C19 0.019(2) 0.0135(12) 0.0253(14) 0.0009(10) 0.0056(12) 0.0019(11)
C20 0.016(2) 0.0205(13) 0.0158(12) -0.0078(10) 0.0012(12) -0.0014(11)
C21 0.015(2) 0.0273(14) 0.0109(12) -0.0003(10) 0.0000(11) 0.0060(11)
C22 0.013(2) 0.0170(12) 0.0128(12) 0.0024(10) 0.0031(11) 0.0045(11)
O9 0.0217(12) 0.0152(8) 0.0139(8) -0.0001(7) -0.0021(8) 0.0081(7)
C23 0.025(2) 0.0287(15) 0.0250(14) 0.0091(11) -0.0048(13) 0.0111(12)
C24 0.039(2) 0.035(2) 0.040(2) 0.0186(14) -0.011(2) 0.0032(14)
C25 0.061(3) 0.072(3) 0.048(2) 0.031(2) 0.013(2) 0.001(2)
O10 0.0373(15) 0.0298(11) 0.0267(10) -0.0006(8) 0.0039(9) 0.0177(10)
C26 0.021(2) 0.0244(15) 0.0253(14) 0.0007(11) -0.0034(13) 0.0055(12)
C27 0.033(2) 0.032(2) 0.0286(15) 0.0025(12) 0.0043(14) 0.0153(14)
C28 0.065(3) 0.040(2) 0.036(2) 0.0143(15) 0.010(2) 0.015(2)

loop_
_atom_site_label
_atom_site_type_symbol
_atom_site_fract_x
_atom_site_fract_y
_atom_site_fract_z
_atom_site_U_iso_or_equiv
_atom_site_thermal_displace_type
_atom_site_occupancy
_atom_site_calc_flag
_atom_site_refinement_flags
_atom_site_disorder_group
Fe Fe 1.0000 0.5000 1.0000 0.00964(14) Uani 1 d S .
Cl1 Cl 1.41534(7) 0.41643(6) 0.85682(5) 0.0262(2) Uani 1 d . .
Cl2 Cl 1.26383(7) 0.75458(6) 0.70997(5) 0.0261(2) Uani 1 d . .
Cl3 Cl 1.18632(7) 0.99077(5) 1.18801(5) 0.0261(2) Uani 1 d . .
Cl4 Cl 1.26516(7) 0.68298(5) 1.41820(5) 0.0213(2) Uani 1 d . .
N1 N 1.0297(2) 0.4310(2) 0.83741(14) 0.0105(5) Uani 1 d . .
N2 N 1.1698(2) 0.6316(2) 1.02408(14) 0.0113(5) Uani 1 d . .
N3 N 0.9864(2) 0.1868(2) 0.5734(2) 0.0206(5) Uani 1 d . .
N4 N 1.2029(2) 0.3869(2) 0.5934(2) 0.0203(5) Uani 1 d . .
N5 N 1.4827(2) 0.7737(2) 0.9634(2) 0.0166(5) Uani 1 d . .
N6 N 1.4475(2) 0.8476(2) 1.1938(2) 0.0174(5) Uani 1 d . .
O1 O 0.9723(2) 0.0871(2) 0.5918(2) 0.0302(5) Uani 1 d . .
O2 O 0.9823(2) 0.2056(2) 0.48394(15) 0.0372(6) Uani 1 d . .
O3 O 1.2608(2) 0.3094(2) 0.5750(2) 0.0327(5) Uani 1 d . .
O4 O 1.2020(2) 0.4606(2) 0.54099(14) 0.0313(5) Uani 1 d . .
O5 O 1.4863(2) 0.8470(2) 0.90977(15) 0.0287(5) Uani 1 d . .
O6 O 1.5693(2) 0.7386(2) 0.9882(2) 0.0325(5) Uani 1 d . .
O7 O 1.5045(2) 0.9443(2) 1.1782(2) 0.0333(5) Uani 1 d . .
O8 O 1.4701(2) 0.8084(2) 1.27040(13) 0.0223(4) Uani 1 d . .
C1 C 0.9547(2) 0.3253(2) 0.7664(2) 0.0117(6) Uani 1 d . .
C2 C 1.0175(2) 0.2965(2) 0.6686(2) 0.0132(6) Uani 1 d . .
C3 C 1.1223(2) 0.3859(2) 0.6812(2) 0.0130(6) Uani 1 d . .
C4 C 1.1336(2) 0.4700(2) 0.7901(2) 0.0116(6) Uani 1 d . .
C5 C 1.2386(2) 0.5658(2) 0.8398(2) 0.0119(6) Uani 1 d . .
C6 C 1.2545(2) 0.6390(2) 0.9493(2) 0.0110(5) Uani 1 d . .
C7 C 1.3666(2) 0.7285(2) 1.0047(2) 0.0117(6) Uani 1 d . .
C8 C 1.3475(2) 0.7686(2) 1.1114(2) 0.0135(6) Uani 1 d . .
C9 C 1.2231(2) 0.7102(2) 1.1235(2) 0.0117(6) Uani 1 d . .
C10 C 1.1624(2) 0.7375(2) 1.2191(2) 0.0118(6) Uani 1 d . .
C11 C 1.3451(2) 0.5822(2) 0.7738(2) 0.0134(6) Uani 1 d . .
C12 C 1.4291(3) 0.5124(2) 0.7719(2) 0.0177(6) Uani 1 d . .
C13 C 1.5227(3) 0.5175(2) 0.7047(2) 0.0250(7) Uani 1 d . .
H13A H 1.5775(3) 0.4676(2) 0.7035(2) 0.030 Uiso 1 calc R .
C14 C 1.5356(3) 0.5968(3) 0.6387(2) 0.0263(7) Uani 1 d . .
H14A H 1.5988(3) 0.6001(3) 0.5913(2) 0.032 Uiso 1 calc R .
C15 C 1.4573(3) 0.6708(3) 0.6415(2) 0.0238(7) Uani 1 d . .
H15A H 1.4677(3) 0.7263(3) 0.5977(2) 0.029 Uiso 1 calc R .
C16 C 1.3639(3) 0.6636(2) 0.7085(2) 0.0174(6) Uani 1 d . .
C17 C 1.2306(2) 0.8458(2) 1.3109(2) 0.0119(5) Uani 1 d . .
C18 C 1.2458(2) 0.9663(2) 1.3048(2) 0.0157(6) Uani 1 d . .
C19 C 1.3023(3) 1.0680(2) 1.3908(2) 0.0204(6) Uani 1 d . .
H19A H 1.3099(3) 1.1491(2) 1.3851(2) 0.025 Uiso 1 calc R .
C20 C 1.3477(3) 1.0503(2) 1.4851(2) 0.0210(6) Uani 1 d . .
H20A H 1.3869(3) 1.1198(2) 1.5444(2) 0.025 Uiso 1 calc R .
C21 C 1.3367(3) 0.9321(2) 1.4941(2) 0.0189(6) Uani 1 d . .
H21A H 1.3685(3) 0.9202(2) 1.5589(2) 0.023 Uiso 1 calc R .
C22 C 1.2785(2) 0.8317(2) 1.4073(2) 0.0145(6) Uani 1 d . .
O9 O 0.9109(2) 0.62756(15) 0.96001(13) 0.0172(4) Uani 1 d . .
H9A H 0.9199(2) 0.69830(15) 1.00291(13) 0.021 Uiso 1 calc R .
C23 C 0.8141(3) 0.6037(2) 0.8755(2) 0.0252(7) Uani 1 d . .
H23A H 0.7368(3) 0.6065(2) 0.9091(2) 0.030 Uiso 1 calc R .
H23B H 0.8026(3) 0.5195(2) 0.8261(2) 0.030 Uiso 1 calc R .
C24 C 0.8398(3) 0.6947(3) 0.8102(3) 0.0383(9) Uani 1 d . .
H24A H 0.8561(3) 0.7791(3) 0.8602(3) 0.046 Uiso 1 calc R .
H24B H 0.7664(3) 0.6805(3) 0.7599(3) 0.046 Uiso 1 calc R .
C25 C 0.9468(4) 0.6860(4) 0.7452(3) 0.0608(12) Uani 1 d . .
H25A H 0.9597(4) 0.7474(4) 0.7040(3) 0.091 Uiso 1 calc R .
H25B H 0.9305(4) 0.6031(4) 0.6943(3) 0.091 Uiso 1 calc R .
H25C H 1.0203(4) 0.7018(4) 0.7946(3) 0.091 Uiso 1 calc R .
O10 O 0.8663(2) 0.7933(2) 1.1366(2) 0.0313(5) Uani 1 d . .
C26 C 0.8389(3) 0.8911(2) 1.1625(2) 0.0249(7) Uani 1 d . .
C27 C 0.7963(3) 0.9361(3) 1.2710(2) 0.0313(7) Uani 1 d . .
H27A H 0.7950(3) 0.8764(3) 1.3127(2) 0.047 Uiso 1 calc R .
H27B H 0.7137(3) 0.9457(3) 1.2612(2) 0.047 Uiso 1 calc R .
H27C H 0.8521(3) 1.0160(3) 1.3107(2) 0.047 Uiso 1 calc R .
C28 C 0.8467(4) 0.9711(3) 1.0872(3) 0.0460(9) Uani 1 d . .
H28A H 0.8757(4) 0.9321(3) 1.0187(3) 0.069 Uiso 1 calc R .
H28B H 0.9039(4) 1.0520(3) 1.1216(3) 0.069 Uiso 1 calc R .
H28C H 0.7655(4) 0.9817(3) 1.0721(3) 0.069 Uiso 1 calc R .

loop_
_atom_type_symbol
_atom_type_description
_atom_type_scat_dispersion_real
_atom_type_scat_dispersion_imag
_atom_type_scat_source
C C 0.0048 0.0027 ftp://pfweis.kek.jp/pub/Sasaki-table/fpwide.tbl
H H 0.0000 0.0000 ftp://pfweis.kek.jp/pub/Sasaki-table/fpwide.tbl
N N 0.0088 0.0056 ftp://pfweis.kek.jp/pub/Sasaki-table/fpwide.tbl
O O 0.0153 0.0102 ftp://pfweis.kek.jp/pub/Sasaki-table/fpwide.tbl
Cl Cl 0.1935 0.2534 ftp://pfweis.kek.jp/pub/Sasaki-table/fpwide.tbl
Fe Fe 0.2892 1.2947 ftp://pfweis.kek.jp/pub/Sasaki-table/fpwide.tbl

loop_
_geom_angle_atom_site_label_1
_geom_angle_atom_site_label_2
_geom_angle_atom_site_label_3
_geom_angle
_geom_angle_site_symmetry_1
_geom_angle_site_symmetry_3
_geom_angle_publ_flag
N1 Fe N1 180.0 2_767 . ?
N1 Fe N2 89.35(8) 2_767 2_767 ?
N1 Fe N2 90.65(8) . 2_767 ?
N1 Fe N2 90.65(8) 2_767 . ?
N1 Fe N2 89.35(8) . . ?
N2 Fe N2 180.0 2_767 . ?
N1 Fe O9 91.92(7) 2_767 2_767 ?
N1 Fe O9 88.08(7) . 2_767 ?
N2 Fe O9 90.46(7) 2_767 2_767 ?
N2 Fe O9 89.54(7) . 2_767 ?
C4 N1 C1 109.3(2) . . ?
C4 N1 Fe 125.91(15) . . ?
C1 N1 Fe 124.0(2) . . ?
C9 N2 C6 108.6(2) . . ?
C9 N2 Fe 124.4(2) . . ?
C6 N2 Fe 126.11(14) . . ?
O1 N3 O2 126.8(2) . . ?
O1 N3 C2 116.6(2) . . ?
O2 N3 C2 116.5(2) . . ?
O4 N4 O3 125.4(2) . . ?
O4 N4 C3 117.4(2) . . ?
O3 N4 C3 117.1(2) . . ?
O6 N5 O5 125.4(2) . . ?
O6 N5 C7 117.4(2) . . ?
O5 N5 C7 117.2(2) . . ?
O7 N6 O8 125.6(2) . . ?
O7 N6 C8 117.1(2) . . ?
O8 N6 C8 117.2(2) . . ?
N1 C1 C10 126.9(2) . 2_767 ?
N1 C1 C2 107.1(2) . . ?
C10 C1 C2 125.9(2) 2_767 . ?
C3 C2 C1 108.0(2) . . ?
C3 C2 N3 121.8(2) . . ?
C1 C2 N3 129.9(2) . . ?
C2 C3 C4 107.9(2) . . ?
C2 C3 N4 121.1(2) . . ?
C4 C3 N4 131.0(2) . . ?
N1 C4 C5 127.1(2) . . ?
N1 C4 C3 107.6(2) . . ?
C5 C4 C3 125.1(2) . . ?
C4 C5 C6 125.1(2) . . ?
C4 C5 C11 116.7(2) . . ?
C6 C5 C11 117.9(2) . . ?
N2 C6 C5 126.2(2) . . ?
N2 C6 C7 108.1(2) . . ?
C5 C6 C7 125.6(2) . . ?
C8 C7 C6 107.0(2) . . ?
C8 C7 N5 122.2(2) . . ?
C6 C7 N5 130.7(2) . . ?
C7 C8 C9 108.0(2) . . ?
C7 C8 N6 121.5(2) . . ?
C9 C8 N6 130.2(2) . . ?
N2 C9 C10 125.7(2) . . ?
N2 C9 C8 108.2(2) . . ?
C10 C9 C8 125.9(2) . . ?
C1 C10 C9 125.9(2) 2_767 . ?
C1 C10 C17 117.6(2) 2_767 . ?
C9 C10 C17 116.4(2) . . ?
C12 C11 C16 116.8(3) . . ?
C12 C11 C5 120.5(2) . . ?
C16 C11 C5 122.6(2) . . ?
C13 C12 C11 122.0(2) . . ?
C13 C12 Cl1 119.1(2) . . ?
C11 C12 Cl1 118.9(2) . . ?
C12 C13 C14 119.1(3) . . ?
C15 C14 C13 120.5(3) . . ?
C16 C15 C14 119.5(3) . . ?
C15 C16 C11 121.9(2) . . ?
C15 C16 Cl2 119.4(2) . . ?
C11 C16 Cl2 118.6(2) . . ?
C18 C17 C22 116.9(2) . . ?
C18 C17 C10 120.9(2) . . ?
C22 C17 C10 122.1(2) . . ?
C19 C18 C17 122.1(2) . . ?
C19 C18 Cl3 118.4(2) . . ?
C17 C18 Cl3 119.4(2) . . ?
C20 C19 C18 119.2(2) . . ?
C19 C20 C21 120.7(2) . . ?
C22 C21 C20 119.0(2) . . ?
C21 C22 C17 122.0(2) . . ?
C21 C22 Cl4 119.1(2) . . ?
C17 C22 Cl4 118.9(2) . . ?
O9 C23 C24 112.5(2) . . ?
C23 C24 C25 112.8(3) . . ?
O10 C26 C27 121.1(3) . . ?
O10 C26 C28 121.9(3) . . ?
C27 C26 C28 116.9(2) . . ?

loop_
_geom_bond_atom_site_label_1
_geom_bond_atom_site_label_2
_geom_bond_distance
_geom_bond_site_symmetry_2
_geom_bond_publ_flag
Fe N1 2.088(2) 2_767 ?
Fe N1 2.088(2) . ?
Fe N2 2.095(2) 2_767 ?
Fe N2 2.095(2) . ?
Fe O9 2.151(2) 2_767 ?
Cl1 C12 1.736(2) . ?
Cl2 C16 1.735(3) . ?
Cl3 C18 1.741(2) . ?
Cl4 C22 1.744(2) . ?
N1 C4 1.369(3) . ?
N1 C1 1.380(3) . ?
N2 C9 1.372(3) . ?
N2 C6 1.375(3) . ?
N3 O1 1.219(3) . ?
N3 O2 1.220(3) . ?
N3 C2 1.471(3) . ?
N4 O4 1.222(3) . ?
N4 O3 1.223(3) . ?
N4 C3 1.466(3) . ?
N5 O6 1.219(3) . ?
N5 O5 1.222(3) . ?
N5 C7 1.459(4) . ?
N6 O7 1.220(3) . ?
N6 O8 1.229(3) . ?
N6 C8 1.463(3) . ?
C1 C10 1.390(4) 2_767 ?
C1 C2 1.456(4) . ?
C2 C3 1.343(4) . ?
C3 C4 1.455(3) . ?
C4 C5 1.409(4) . ?
C5 C6 1.412(3) . ?
C5 C11 1.492(4) . ?
C6 C7 1.449(3) . ?
C7 C8 1.360(3) . ?
C8 C9 1.437(4) . ?
C9 C10 1.418(4) . ?
C10 C1 1.390(4) 2_767 ?
C10 C17 1.498(3) . ?
C11 C12 1.397(4) . ?
C11 C16 1.403(3) . ?
C12 C13 1.383(4) . ?
C13 C14 1.391(4) . ?
C14 C15 1.380(4) . ?
C15 C16 1.379(4) . ?
C17 C18 1.395(3) . ?
C17 C22 1.398(3) . ?
C18 C19 1.383(3) . ?
C19 C20 1.383(4) . ?
C20 C21 1.387(4) . ?
C21 C22 1.386(3) . ?
O9 C23 1.440(3) . ?
C23 C24 1.493(4) . ?
C24 C25 1.498(6) . ?
O10 C26 1.221(3) . ?
C26 C27 1.486(4) . ?
C26 C28 1.496(4) . ?
